data_4115382
loop_
_publ_author_name
'Shigeru Sasaki'
'Katsuhide Sutoh'
'Fumiki Murakami'
'Masaaki Yoshifuji'

_publ_contact_author_address
;
    Department of Chemistry, Graduate School of Science, Tohoku University,
 Aoba, Sendai 980-8578, Japan
;
_publ_contact_author_email ' sasaki@mail.cc.tohoku.ac.jp '
_publ_contact_author_fax ' 81-22-217-6562 '
_publ_contact_author_name ' Shigeru Sasaki '
_publ_contact_author_phone ' 81-22-217-6561 '
_publ_section_title
;
 Synthesis, Structure, and Redox Properties of the Extremely Crowded
 Triarylpnictogens: Tris(2,4,6-triisopropylphenyl)phosphine, Arsine,
 Stibine, and Bismuthine
;
_journal_name_full 'Journal of the American Chemical Society'
_journal_page_first 14830
_journal_page_last 14831
_journal_paper_doi 10.1021/ja027493n
_journal_volume 124
_journal_year 2002
_chemical_formula_moiety 'C45 H69 P '
_chemical_formula_sum 'C45 H69 P'
_chemical_formula_weight 641.01
_chemical_melting_point 438(1)
_space_group_IT_number 2
_symmetry_cell_setting triclinic
_symmetry_Int_Tables_number 2
_symmetry_space_group_name_Hall '-P 1'
_symmetry_space_group_name_H-M 'P -1'
_cell_angle_alpha 100.96(2)
_cell_angle_beta 91.82(1)
_cell_angle_gamma 96.24(2)
_cell_formula_units_Z 2
_cell_length_a 11.492(2)
_cell_length_b 18.212(7)
_cell_length_c 10.496(2)
_cell_measurement_temperature 200.2
_cell_volume 2140.8(10)
_computing_cell_refinement PROCESS
_computing_data_collection PROCESS
_computing_data_reduction 'teXsan Ver. 1.10'
_computing_publication_material 'teXsan Ver. 1.10'
_computing_structure_refinement 'teXsan Ver. 1.10'
_computing_structure_solution SIR92
_diffrn_detector_area_resol_mean 0.010000
_diffrn_measured_fraction_theta_full 0.8544
_diffrn_measured_fraction_theta_max 0.8544
_diffrn_measurement_device_type 'Rigaku RAXIS-IV Imaging Plate'
_diffrn_measurement_method \w
_diffrn_radiation_type 'Mo K\a'
_diffrn_radiation_wavelength 0.7107
_diffrn_reflns_av_R_equivalents 0.041
_diffrn_reflns_limit_h_max 14
_diffrn_reflns_limit_h_min 0
_diffrn_reflns_limit_k_max 22
_diffrn_reflns_limit_k_min -22
_diffrn_reflns_limit_l_max 12
_diffrn_reflns_limit_l_min -12
_diffrn_reflns_number 7248
_diffrn_reflns_theta_full 26.11
_diffrn_reflns_theta_max 26.11
_exptl_absorpt_coefficient_mu 0.091
_exptl_absorpt_correction_type none
_exptl_crystal_colour colorless
_exptl_crystal_density_diffrn 0.994
_exptl_crystal_description prism
_exptl_crystal_size_max 0.750
_exptl_crystal_size_mid 0.750
_exptl_crystal_size_min 0.400
_refine_diff_density_max 0.74
_refine_diff_density_min -0.49
_refine_ls_extinction_coef 0.036(10)
_refine_ls_extinction_method 'Zachariasen(1967) type 2 gaussian isotropic'
_refine_ls_goodness_of_fit_ref 1.664
_refine_ls_hydrogen_treatment noref
_refine_ls_number_parameters 416
_refine_ls_number_reflns 7248
_refine_ls_R_factor_gt 0.0813
_refine_ls_shift/su_max 0.0075
_refine_ls_structure_factor_coef F
_refine_ls_weighting_details 'w = 1/[\s^2^(Fo) + 0.00810|Fo|^2^]'
_refine_ls_weighting_scheme calc
_refine_ls_wR_factor_ref 0.1656
_reflns_number_gt 6960
_reflns_number_total 7248
_reflns_threshold_expression F^2^>2.0\s(F^2^)
_cod_data_source_file ja027493n-2_s2_2.cif
_cod_data_source_block Tip3P/200K
_cod_original_cell_volume 2140.8(9)
_cod_original_sg_symbol_H-M 'P -1 '
_cod_original_formula_sum 'C45 H69 P '
_cod_database_code 4115382

loop_
_symmetry_equiv_pos_as_xyz
x,y,z
-x,-y,-z

loop_
_atom_site_label
_atom_site_type_symbol
_atom_site_fract_x
_atom_site_fract_y
_atom_site_fract_z
_atom_site_U_iso_or_equiv
_atom_site_adp_type
_atom_site_occupancy
_atom_site_calc_flag
P(001) P 0.72573(5) 0.20310(3) 0.74526(5) 0.0313(2) Uani 1.00 d
C(1) C 0.8567(2) 0.2612(1) 0.7084(2) 0.0381(6) Uani 1.00 d
C(2) C 0.8319(3) 0.3136(1) 0.6291(3) 0.0479(7) Uani 1.00 d
C(3) C 0.9243(3) 0.3533(2) 0.5811(3) 0.0653(10) Uani 1.00 d
C(4) C 1.0413(3) 0.3431(2) 0.6041(3) 0.069(1) Uani 1.00 d
C(5) C 1.0632(3) 0.2922(2) 0.6793(3) 0.0605(9) Uani 1.00 d
C(6) C 0.9754(2) 0.2523(2) 0.7352(3) 0.0452(7) Uani 1.00 d
C(7) C 0.7072(3) 0.3265(2) 0.5934(3) 0.0546(8) Uani 1.00 d
C(8) C 0.6910(5) 0.4094(2) 0.6096(5) 0.103(2) Uani 1.00 d
C(9) C 0.6693(4) 0.2867(2) 0.4571(4) 0.079(1) Uani 1.00 d
C(10) C 1.1390(5) 0.3902(3) 0.5544(5) 0.121(2) Uani 1.00 d
C(11) C 1.1933(8) 0.4496(4) 0.6498(6) 0.192(3) Uani 1.00 d
C(12) C 1.1265(6) 0.3930(3) 0.4202(6) 0.128(2) Uani 1.00 d
C(13) C 1.0134(2) 0.2027(2) 0.8251(3) 0.0468(7) Uani 1.00 d
C(14) C 1.0591(3) 0.1312(2) 0.7500(4) 0.0657(10) Uani 1.00 d
C(15) C 1.1057(3) 0.2446(2) 0.9300(3) 0.0594(9) Uani 1.00 d
C(16) C 0.7596(2) 0.1094(1) 0.7665(2) 0.0322(5) Uani 1.00 d
C(17) C 0.7582(2) 0.0575(1) 0.6490(2) 0.0351(6) Uani 1.00 d
C(18) C 0.7581(2) -0.0184(1) 0.6511(2) 0.0430(7) Uani 1.00 d
C(19) C 0.7586(3) -0.0454(1) 0.7654(3) 0.0467(7) Uani 1.00 d
C(20) C 0.7619(2) 0.0057(1) 0.8805(2) 0.0441(7) Uani 1.00 d
C(21) C 0.7658(2) 0.0832(1) 0.8845(2) 0.0359(6) Uani 1.00 d
C(22) C 0.7557(2) 0.0807(1) 0.5169(2) 0.0392(6) Uani 1.00 d
C(23) C 0.8410(3) 0.0434(2) 0.4256(3) 0.0608(9) Uani 1.00 d
C(24) C 0.6324(3) 0.0647(2) 0.4532(3) 0.0505(8) Uani 1.00 d
C(25) C 0.7480(4) -0.1296(2) 0.7663(3) 0.0645(10) Uani 1.00 d
C(26) C 0.8328(4) -0.1684(2) 0.6764(5) 0.091(1) Uani 1.00 d
C(27) C 0.6228(4) -0.1653(2) 0.7300(4) 0.083(1) Uani 1.00 d
C(28) C 0.7814(2) 0.1337(1) 1.0174(2) 0.0426(7) Uani 1.00 d
C(29) C 0.8906(3) 0.1197(2) 1.0932(3) 0.0585(9) Uani 1.00 d
C(30) C 0.6743(3) 0.1263(2) 1.0961(2) 0.0569(9) Uani 1.00 d
C(31) C 0.6553(2) 0.2526(1) 0.8877(2) 0.0358(6) Uani 1.00 d
C(32) C 0.5329(2) 0.2310(1) 0.8854(2) 0.0414(6) Uani 1.00 d
C(33) C 0.4648(2) 0.2737(2) 0.9701(3) 0.0593(8) Uani 1.00 d
C(34) C 0.5103(3) 0.3382(2) 1.0543(3) 0.0659(9) Uani 1.00 d
C(35) C 0.6317(3) 0.3588(2) 1.0567(3) 0.0599(8) Uani 1.00 d
C(36) C 0.7050(2) 0.3156(1) 0.9793(3) 0.0437(7) Uani 1.00 d
C(37) C 0.4711(2) 0.1627(2) 0.7931(2) 0.0442(7) Uani 1.00 d
C(38) C 0.4080(3) 0.1870(2) 0.6807(3) 0.0582(8) Uani 1.00 d
C(39) C 0.3875(3) 0.1132(2) 0.8587(3) 0.0593(9) Uani 1.00 d
C(40) C 0.4295(4) 0.3856(3) 1.1377(4) 0.115(2) Uani 1.00 d
C(41) C 0.3555(5) 0.4240(3) 1.0622(6) 0.118(2) Uani 1.00 d
C(42) C 0.4709(5) 0.4144(4) 1.2672(4) 0.128(2) Uani 1.00 d
C(43) C 0.8360(2) 0.3392(2) 1.0034(3) 0.0502(7) Uani 1.00 d
C(44) C 0.8742(3) 0.3406(2) 1.1445(3) 0.0660(9) Uani 1.00 d
C(45) C 0.8747(4) 0.4144(2) 0.9652(4) 0.075(1) Uani 1.00 d
H(1) H 0.9075 0.3894 0.5302 0.0766 Uiso 1.00 calc
H(2) H 1.1427 0.2834 0.6949 0.0744 Uiso 1.00 calc
H(3) H 0.6560 0.3057 0.6513 0.0662 Uiso 1.00 calc
H(4) H 0.7150 0.4350 0.6960 0.1308 Uiso 1.00 calc
H(5) H 0.7397 0.4317 0.5507 0.1308 Uiso 1.00 calc
H(6) H 0.6122 0.4156 0.5913 0.1308 Uiso 1.00 calc
H(7) H 0.5899 0.2909 0.4379 0.0950 Uiso 1.00 calc
H(8) H 0.7172 0.3073 0.3969 0.0950 Uiso 1.00 calc
H(9) H 0.6796 0.2341 0.4475 0.0950 Uiso 1.00 calc
H(10) H 1.2000 0.3542 0.5480 0.1470 Uiso 1.00 calc
H(11) H 1.2234 0.4319 0.7224 0.2416 Uiso 1.00 calc
H(12) H 1.2562 0.4772 0.6150 0.2416 Uiso 1.00 calc
H(13) H 1.1364 0.4827 0.6781 0.2416 Uiso 1.00 calc
H(14) H 1.0574 0.4173 0.4047 0.1569 Uiso 1.00 calc
H(15) H 1.1918 0.4213 0.3909 0.1569 Uiso 1.00 calc
H(16) H 1.1152 0.3439 0.3635 0.1569 Uiso 1.00 calc
H(17) H 0.9467 0.1867 0.8680 0.0578 Uiso 1.00 calc
H(18) H 1.0759 0.0998 0.8098 0.0777 Uiso 1.00 calc
H(19) H 1.0025 0.1055 0.6862 0.0777 Uiso 1.00 calc
H(20) H 1.1297 0.1454 0.7110 0.0777 Uiso 1.00 calc
H(21) H 1.1216 0.2127 0.9889 0.0706 Uiso 1.00 calc
H(22) H 1.1759 0.2584 0.8904 0.0706 Uiso 1.00 calc
H(23) H 1.0771 0.2885 0.9759 0.0706 Uiso 1.00 calc
H(24) H 0.7579 -0.0526 0.5705 0.0515 Uiso 1.00 calc
H(25) H 0.7618 -0.0119 0.9602 0.0540 Uiso 1.00 calc
H(26) H 0.7779 0.1334 0.5310 0.0474 Uiso 1.00 calc
H(27) H 0.8185 -0.0104 0.4065 0.0742 Uiso 1.00 calc
H(28) H 0.8410 0.0615 0.3476 0.0742 Uiso 1.00 calc
H(29) H 0.9180 0.0524 0.4665 0.0742 Uiso 1.00 calc
H(30) H 0.5795 0.0888 0.5108 0.0609 Uiso 1.00 calc
H(31) H 0.6311 0.0834 0.3750 0.0609 Uiso 1.00 calc
H(32) H 0.6090 0.0119 0.4351 0.0609 Uiso 1.00 calc
H(33) H 0.7675 -0.1351 0.8528 0.0780 Uiso 1.00 calc
H(34) H 0.8269 -0.2205 0.6798 0.1102 Uiso 1.00 calc
H(35) H 0.8184 -0.1622 0.5907 0.1102 Uiso 1.00 calc
H(36) H 0.9123 -0.1466 0.7050 0.1102 Uiso 1.00 calc
H(37) H 0.5716 -0.1416 0.7912 0.0976 Uiso 1.00 calc
H(38) H 0.6003 -0.1586 0.6459 0.0976 Uiso 1.00 calc
H(39) H 0.6169 -0.2174 0.7324 0.0976 Uiso 1.00 calc
H(40) H 0.7929 0.1845 1.0057 0.0516 Uiso 1.00 calc
H(41) H 0.8801 0.0703 1.1113 0.0715 Uiso 1.00 calc
H(42) H 0.9573 0.1247 1.0427 0.0715 Uiso 1.00 calc
H(43) H 0.9028 0.1554 1.1728 0.0715 Uiso 1.00 calc
H(44) H 0.6850 0.1615 1.1760 0.0683 Uiso 1.00 calc
H(45) H 0.6073 0.1348 1.0486 0.0683 Uiso 1.00 calc
H(46) H 0.6628 0.0765 1.1143 0.0683 Uiso 1.00 calc
H(47) H 0.3830 0.2578 0.9692 0.0704 Uiso 1.00 calc
H(48) H 0.6656 0.4036 1.1129 0.0720 Uiso 1.00 calc
H(49) H 0.5292 0.1331 0.7575 0.0519 Uiso 1.00 calc
H(50) H 0.3511 0.2192 0.7139 0.0706 Uiso 1.00 calc
H(51) H 0.4626 0.2131 0.6349 0.0706 Uiso 1.00 calc
H(52) H 0.3690 0.1437 0.6237 0.0706 Uiso 1.00 calc
H(53) H 0.3247 0.1402 0.8918 0.0710 Uiso 1.00 calc
H(54) H 0.3559 0.0694 0.7974 0.0710 Uiso 1.00 calc
H(55) H 0.4277 0.0984 0.9284 0.0710 Uiso 1.00 calc
H(56) H 0.3735 0.3459 1.1534 0.1314 Uiso 1.00 calc
H(57) H 0.3056 0.4513 1.1195 0.1434 Uiso 1.00 calc
H(58) H 0.4026 0.4568 1.0212 0.1434 Uiso 1.00 calc
H(59) H 0.3081 0.3873 0.9990 0.1434 Uiso 1.00 calc
H(60) H 0.4913 0.3767 1.3120 0.1473 Uiso 1.00 calc
H(61) H 0.5456 0.4488 1.2673 0.1473 Uiso 1.00 calc
H(62) H 0.4192 0.4442 1.3152 0.1473 Uiso 1.00 calc
H(63) H 0.8747 0.3019 0.9500 0.0593 Uiso 1.00 calc
H(64) H 0.8505 0.2929 1.1666 0.0786 Uiso 1.00 calc
H(65) H 0.9582 0.3501 1.1553 0.0786 Uiso 1.00 calc
H(66) H 0.8412 0.3787 1.2006 0.0786 Uiso 1.00 calc
H(67) H 0.9581 0.4242 0.9766 0.0909 Uiso 1.00 calc
H(68) H 0.8508 0.4124 0.8783 0.0909 Uiso 1.00 calc
H(69) H 0.8408 0.4529 1.0209 0.0909 Uiso 1.00 calc

loop_
_atom_site_aniso_label
_atom_site_aniso_U_11
_atom_site_aniso_U_22
_atom_site_aniso_U_33
_atom_site_aniso_U_12
_atom_site_aniso_U_13
_atom_site_aniso_U_23
P(001) 0.0282(4) 0.0320(4) 0.0334(4) 0.0032(2) 0.0029(3) 0.0053(2)
C(1) 0.034(1) 0.036(1) 0.042(1) -0.0013(9) 0.005(1) 0.0033(9)
C(2) 0.055(2) 0.037(1) 0.049(1) -0.003(1) 0.000(1) 0.007(1)
C(3) 0.075(2) 0.061(2) 0.059(2) -0.020(2) -0.006(2) 0.026(1)
C(4) 0.054(2) 0.090(2) 0.058(2) -0.026(2) 0.005(2) 0.024(2)
C(5) 0.038(1) 0.079(2) 0.061(2) -0.011(1) 0.003(1) 0.017(1)
C(6) 0.033(1) 0.050(1) 0.049(1) -0.001(1) 0.003(1) 0.003(1)
C(7) 0.060(2) 0.045(1) 0.064(2) 0.009(1) -0.001(1) 0.023(1)
C(8) 0.129(4) 0.061(2) 0.121(4) 0.026(2) -0.023(3) 0.014(2)
C(9) 0.074(2) 0.086(3) 0.077(2) 0.013(2) -0.014(2) 0.015(2)
C(10) 0.096(3) 0.169(5) 0.091(3) -0.073(3) -0.019(3) 0.061(3)
C(11) 0.240(9) 0.176(6) 0.116(4) -0.164(7) 0.015(5) 0.021(4)
C(12) 0.127(5) 0.109(4) 0.138(5) -0.036(3) 0.036(4) 0.023(3)
C(13) 0.029(1) 0.050(1) 0.061(2) 0.0067(10) 0.002(1) 0.009(1)
C(14) 0.039(1) 0.068(2) 0.086(2) 0.012(1) 0.003(1) 0.000(2)
C(15) 0.039(1) 0.072(2) 0.064(2) 0.004(1) -0.004(1) 0.007(1)
C(16) 0.027(1) 0.035(1) 0.035(1) 0.0028(8) 0.0019(9) 0.0079(9)
C(17) 0.034(1) 0.036(1) 0.036(1) 0.0053(9) 0.0024(10) 0.0074(9)
C(18) 0.056(1) 0.037(1) 0.037(1) 0.011(1) -0.001(1) 0.0045(9)
C(19) 0.060(2) 0.038(1) 0.045(1) 0.007(1) -0.001(1) 0.014(1)
C(20) 0.052(1) 0.043(1) 0.039(1) 0.002(1) 0.000(1) 0.015(1)
C(21) 0.036(1) 0.041(1) 0.031(1) 0.0047(9) 0.0023(10) 0.0076(9)
C(22) 0.048(1) 0.039(1) 0.031(1) 0.0082(10) 0.004(1) 0.0044(9)
C(23) 0.063(2) 0.075(2) 0.045(1) 0.019(2) 0.013(1) 0.008(1)
C(24) 0.056(2) 0.058(2) 0.038(1) 0.007(1) -0.004(1) 0.010(1)
C(25) 0.101(3) 0.035(1) 0.057(2) 0.008(1) -0.019(2) 0.013(1)
C(26) 0.104(3) 0.050(2) 0.119(3) 0.031(2) -0.012(3) 0.013(2)
C(27) 0.106(3) 0.053(2) 0.091(3) -0.012(2) 0.015(2) 0.030(2)
C(28) 0.051(1) 0.045(1) 0.032(1) 0.004(1) -0.001(1) 0.0070(10)
C(29) 0.071(2) 0.064(2) 0.038(1) 0.005(1) -0.014(1) 0.008(1)
C(30) 0.072(2) 0.068(2) 0.033(1) 0.005(1) 0.014(1) 0.013(1)
C(31) 0.032(1) 0.038(1) 0.037(1) 0.0076(9) 0.0017(9) 0.0043(9)
C(32) 0.033(1) 0.051(1) 0.040(1) 0.010(1) 0.003(1) 0.005(1)
C(33) 0.034(1) 0.080(2) 0.057(2) 0.018(1) 0.003(1) -0.010(1)
C(34) 0.051(2) 0.084(2) 0.056(2) 0.033(2) -0.001(1) -0.015(2)
C(35) 0.054(2) 0.057(2) 0.059(2) 0.020(1) -0.008(1) -0.018(1)
C(36) 0.043(1) 0.042(1) 0.044(1) 0.008(1) 0.000(1) 0.001(1)
C(37) 0.031(1) 0.057(2) 0.042(1) 0.001(1) 0.005(1) 0.004(1)
C(38) 0.043(1) 0.076(2) 0.050(2) -0.001(1) -0.002(1) 0.007(1)
C(39) 0.045(1) 0.075(2) 0.055(2) -0.007(1) 0.005(1) 0.012(1)
C(40) 0.084(3) 0.155(5) 0.091(3) 0.080(3) -0.014(2) -0.046(3)
C(41) 0.101(4) 0.105(4) 0.140(4) 0.064(3) -0.006(3) -0.024(3)
C(42) 0.136(5) 0.180(6) 0.075(3) 0.101(4) 0.023(3) -0.010(3)
C(43) 0.042(1) 0.046(1) 0.055(2) -0.001(1) 0.000(1) -0.008(1)
C(44) 0.051(2) 0.073(2) 0.061(2) 0.005(1) -0.010(1) -0.017(2)
C(45) 0.081(2) 0.047(2) 0.085(2) -0.013(2) -0.002(2) -0.001(2)

loop_
_atom_type_symbol
_atom_type_description
_atom_type_scat_dispersion_real
_atom_type_scat_dispersion_imag
_atom_type_scat_source
C C 0.003 0.002
;International Tables for Crystallography
(1992, Vol. C, Tables 4.2.6.8 and 6.1.1.1)
;
H H 0.000 0.000
;International Tables for Crystallography
(1992, Vol. C, Table 6.1.1.2)
;
P P 0.102 0.094
;International Tables for Crystallography
(1992, Vol. C, Tables 4.2.6.8 and 6.1.1.1)
;

loop_
_geom_angle_atom_site_label_1
_geom_angle_atom_site_label_2
_geom_angle_atom_site_label_3
_geom_angle
_geom_angle_site_symmetry_2
_geom_angle_site_symmetry_3
_geom_angle_publ_flag
C(1) P(001) C(16) 111.6(1) 1_555 1_555 yes
C(1) P(001) C(31) 110.9(1) 1_555 1_555 yes
C(16) P(001) C(31) 111.93(10) 1_555 1_555 yes
P(001) C(1) C(2) 113.7(2) 1_555 1_555 yes
P(001) C(1) C(6) 127.3(2) 1_555 1_555 yes
C(2) C(1) C(6) 118.5(2) 1_555 1_555 yes
C(1) C(2) C(3) 118.8(3) 1_555 1_555 yes
C(1) C(2) C(7) 122.5(2) 1_555 1_555 yes
C(3) C(2) C(7) 118.8(3) 1_555 1_555 yes
C(2) C(3) C(4) 122.9(3) 1_555 1_555 yes
C(3) C(4) C(5) 117.5(3) 1_555 1_555 yes
C(3) C(4) C(10) 120.8(4) 1_555 1_555 yes
C(5) C(4) C(10) 121.7(4) 1_555 1_555 yes
C(4) C(5) C(6) 123.0(3) 1_555 1_555 yes
C(1) C(6) C(5) 119.3(3) 1_555 1_555 yes
C(1) C(6) C(13) 123.5(2) 1_555 1_555 yes
C(5) C(6) C(13) 117.2(2) 1_555 1_555 yes
C(2) C(7) C(8) 113.0(3) 1_555 1_555 yes
C(2) C(7) C(9) 111.2(3) 1_555 1_555 yes
C(8) C(7) C(9) 109.7(3) 1_555 1_555 yes
C(4) C(10) C(11) 113.4(4) 1_555 1_555 yes
C(4) C(10) C(12) 115.0(4) 1_555 1_555 yes
C(11) C(10) C(12) 124.1(5) 1_555 1_555 yes
C(6) C(13) C(14) 111.9(3) 1_555 1_555 yes
C(6) C(13) C(15) 112.5(2) 1_555 1_555 yes
C(14) C(13) C(15) 109.8(2) 1_555 1_555 yes
P(001) C(16) C(17) 113.3(2) 1_555 1_555 yes
P(001) C(16) C(21) 126.8(2) 1_555 1_555 yes
C(17) C(16) C(21) 119.0(2) 1_555 1_555 yes
C(16) C(17) C(18) 119.4(2) 1_555 1_555 yes
C(16) C(17) C(22) 122.8(2) 1_555 1_555 yes
C(18) C(17) C(22) 117.8(2) 1_555 1_555 yes
C(17) C(18) C(19) 122.3(2) 1_555 1_555 yes
C(18) C(19) C(20) 118.1(2) 1_555 1_555 yes
C(18) C(19) C(25) 121.9(2) 1_555 1_555 yes
C(20) C(19) C(25) 120.0(2) 1_555 1_555 yes
C(19) C(20) C(21) 122.2(2) 1_555 1_555 yes
C(16) C(21) C(20) 118.9(2) 1_555 1_555 yes
C(16) C(21) C(28) 124.4(2) 1_555 1_555 yes
C(20) C(21) C(28) 116.7(2) 1_555 1_555 yes
C(17) C(22) C(23) 113.1(2) 1_555 1_555 yes
C(17) C(22) C(24) 110.8(2) 1_555 1_555 yes
C(23) C(22) C(24) 109.9(2) 1_555 1_555 yes
C(19) C(25) C(26) 111.1(3) 1_555 1_555 yes
C(19) C(25) C(27) 110.4(3) 1_555 1_555 yes
C(26) C(25) C(27) 111.0(3) 1_555 1_555 yes
C(21) C(28) C(29) 111.5(2) 1_555 1_555 yes
C(21) C(28) C(30) 112.5(2) 1_555 1_555 yes
C(29) C(28) C(30) 110.5(2) 1_555 1_555 yes
P(001) C(31) C(32) 113.2(2) 1_555 1_555 yes
P(001) C(31) C(36) 126.9(2) 1_555 1_555 yes
C(32) C(31) C(36) 118.8(2) 1_555 1_555 yes
C(31) C(32) C(33) 119.5(2) 1_555 1_555 yes
C(31) C(32) C(37) 122.9(2) 1_555 1_555 yes
C(33) C(32) C(37) 117.5(2) 1_555 1_555 yes
C(32) C(33) C(34) 122.7(3) 1_555 1_555 yes
C(33) C(34) C(35) 117.3(2) 1_555 1_555 yes
C(33) C(34) C(40) 120.0(3) 1_555 1_555 yes
C(35) C(34) C(40) 122.6(3) 1_555 1_555 yes
C(34) C(35) C(36) 122.3(3) 1_555 1_555 yes
C(31) C(36) C(35) 119.1(2) 1_555 1_555 yes
C(31) C(36) C(43) 124.2(2) 1_555 1_555 yes
C(35) C(36) C(43) 116.7(2) 1_555 1_555 yes
C(32) C(37) C(38) 110.1(2) 1_555 1_555 yes
C(32) C(37) C(39) 113.6(2) 1_555 1_555 yes
C(38) C(37) C(39) 110.8(2) 1_555 1_555 yes
C(34) C(40) C(41) 112.9(4) 1_555 1_555 yes
C(34) C(40) C(42) 115.6(3) 1_555 1_555 yes
C(41) C(40) C(42) 124.1(4) 1_555 1_555 yes
C(36) C(43) C(44) 110.9(2) 1_555 1_555 yes
C(36) C(43) C(45) 112.7(3) 1_555 1_555 yes
C(44) C(43) C(45) 110.9(3) 1_555 1_555 yes

loop_
_geom_bond_atom_site_label_1
_geom_bond_atom_site_label_2
_geom_bond_distance
_geom_bond_publ_flag
P(001) C(1) 1.839(2) yes
P(001) C(16) 1.844(2) yes
P(001) C(31) 1.851(2) yes
C(1) C(2) 1.425(4) yes
C(1) C(6) 1.416(4) yes
C(2) C(3) 1.382(4) yes
C(2) C(7) 1.524(4) yes
C(3) C(4) 1.398(5) yes
C(4) C(5) 1.363(5) yes
C(4) C(10) 1.506(5) yes
C(5) C(6) 1.390(4) yes
C(6) C(13) 1.510(4) yes
C(7) C(8) 1.520(5) yes
C(7) C(9) 1.502(5) yes
C(10) C(11) 1.401(7) yes
C(10) C(12) 1.422(8) yes
C(13) C(14) 1.542(4) yes
C(13) C(15) 1.533(4) yes
C(16) C(17) 1.403(3) yes
C(16) C(21) 1.411(3) yes
C(17) C(18) 1.388(3) yes
C(17) C(22) 1.523(3) yes
C(18) C(19) 1.381(3) yes
C(19) C(20) 1.374(4) yes
C(19) C(25) 1.526(4) yes
C(20) C(21) 1.400(3) yes
C(21) C(28) 1.511(3) yes
C(22) C(23) 1.516(4) yes
C(22) C(24) 1.522(4) yes
C(25) C(26) 1.515(6) yes
C(25) C(27) 1.518(6) yes
C(28) C(29) 1.535(4) yes
C(28) C(30) 1.512(4) yes
C(31) C(32) 1.417(3) yes
C(31) C(36) 1.403(3) yes
C(32) C(33) 1.385(3) yes
C(32) C(37) 1.516(4) yes
C(33) C(34) 1.370(4) yes
C(34) C(35) 1.403(5) yes
C(34) C(40) 1.520(4) yes
C(35) C(36) 1.391(4) yes
C(36) C(43) 1.520(4) yes
C(37) C(38) 1.527(4) yes
C(37) C(39) 1.515(4) yes
C(40) C(41) 1.462(7) yes
C(40) C(42) 1.408(6) yes
C(43) C(44) 1.526(4) yes
C(43) C(45) 1.524(4) yes

loop_
_geom_torsion_atom_site_label_1
_geom_torsion_atom_site_label_2
_geom_torsion_atom_site_label_3
_geom_torsion_atom_site_label_4
_geom_torsion
_geom_torsion_site_symmetry_1
_geom_torsion_site_symmetry_2
_geom_torsion_site_symmetry_3
_geom_torsion_site_symmetry_4
_geom_torsion_publ_flag
P(001) C(1) C(2) C(3) -171.7(2) 1_555 1_555 1_555 1_555 yes
P(001) C(1) C(2) C(7) 7.3(3) 1_555 1_555 1_555 1_555 yes
P(001) C(1) C(6) C(5) 168.0(2) 1_555 1_555 1_555 1_555 yes
P(001) C(1) C(6) C(13) -13.6(4) 1_555 1_555 1_555 1_555 yes
P(001) C(16) C(17) C(18) -166.8(2) 1_555 1_555 1_555 1_555 yes
P(001) C(16) C(17) C(22) 12.7(3) 1_555 1_555 1_555 1_555 yes
P(001) C(16) C(21) C(20) 163.3(2) 1_555 1_555 1_555 1_555 yes
P(001) C(16) C(21) C(28) -19.3(3) 1_555 1_555 1_555 1_555 yes
P(001) C(31) C(32) C(33) -166.7(2) 1_555 1_555 1_555 1_555 yes
P(001) C(31) C(32) C(37) 13.0(3) 1_555 1_555 1_555 1_555 yes
P(001) C(31) C(36) C(35) 161.4(2) 1_555 1_555 1_555 1_555 yes
P(001) C(31) C(36) C(43) -20.6(4) 1_555 1_555 1_555 1_555 yes
C(1) P(001) C(16) C(17) -84.2(2) 1_555 1_555 1_555 1_555 yes
C(1) P(001) C(16) C(21) 107.4(2) 1_555 1_555 1_555 1_555 yes
C(1) P(001) C(31) C(32) 151.8(2) 1_555 1_555 1_555 1_555 yes
C(1) P(001) C(31) C(36) -16.0(3) 1_555 1_555 1_555 1_555 yes
C(1) C(2) C(3) C(4) 1.7(5) 1_555 1_555 1_555 1_555 yes
C(1) C(2) C(7) C(8) 134.0(3) 1_555 1_555 1_555 1_555 yes
C(1) C(2) C(7) C(9) -102.0(3) 1_555 1_555 1_555 1_555 yes
C(1) C(6) C(5) C(4) 3.4(5) 1_555 1_555 1_555 1_555 yes
C(1) C(6) C(13) C(14) 108.4(3) 1_555 1_555 1_555 1_555 yes
C(1) C(6) C(13) C(15) -127.4(3) 1_555 1_555 1_555 1_555 yes
C(2) C(1) P(001) C(16) 149.6(2) 1_555 1_555 1_555 1_555 yes
C(2) C(1) P(001) C(31) -84.9(2) 1_555 1_555 1_555 1_555 yes
C(2) C(1) C(6) C(5) -2.7(4) 1_555 1_555 1_555 1_555 yes
C(2) C(1) C(6) C(13) 175.7(2) 1_555 1_555 1_555 1_555 yes
C(2) C(3) C(4) C(5) -1.2(5) 1_555 1_555 1_555 1_555 yes
C(2) C(3) C(4) C(10) -177.3(4) 1_555 1_555 1_555 1_555 yes
C(3) C(2) C(1) C(6) 0.3(4) 1_555 1_555 1_555 1_555 yes
C(3) C(2) C(7) C(8) -47.0(4) 1_555 1_555 1_555 1_555 yes
C(3) C(2) C(7) C(9) 77.0(4) 1_555 1_555 1_555 1_555 yes
C(3) C(4) C(5) C(6) -1.5(5) 1_555 1_555 1_555 1_555 yes
C(3) C(4) C(10) C(11) 100.2(7) 1_555 1_555 1_555 1_555 yes
C(3) C(4) C(10) C(12) -51.0(8) 1_555 1_555 1_555 1_555 yes
C(4) C(3) C(2) C(7) -177.3(3) 1_555 1_555 1_555 1_555 yes
C(4) C(5) C(6) C(13) -175.1(3) 1_555 1_555 1_555 1_555 yes
C(5) C(4) C(10) C(11) -75.8(8) 1_555 1_555 1_555 1_555 yes
C(5) C(4) C(10) C(12) 133.0(6) 1_555 1_555 1_555 1_555 yes
C(5) C(6) C(13) C(14) -73.2(3) 1_555 1_555 1_555 1_555 yes
C(5) C(6) C(13) C(15) 51.1(3) 1_555 1_555 1_555 1_555 yes
C(6) C(1) P(001) C(16) -21.6(3) 1_555 1_555 1_555 1_555 yes
C(6) C(1) P(001) C(31) 104.0(2) 1_555 1_555 1_555 1_555 yes
C(6) C(1) C(2) C(7) 179.3(2) 1_555 1_555 1_555 1_555 yes
C(6) C(5) C(4) C(10) 174.7(4) 1_555 1_555 1_555 1_555 yes
C(16) P(001) C(31) C(32) -82.9(2) 1_555 1_555 1_555 1_555 yes
C(16) P(001) C(31) C(36) 109.3(2) 1_555 1_555 1_555 1_555 yes
C(16) C(17) C(18) C(19) 0.5(4) 1_555 1_555 1_555 1_555 yes
C(16) C(17) C(22) C(23) 135.0(3) 1_555 1_555 1_555 1_555 yes
C(16) C(17) C(22) C(24) -101.1(3) 1_555 1_555 1_555 1_555 yes
C(16) C(21) C(20) C(19) 3.6(4) 1_555 1_555 1_555 1_555 yes
C(16) C(21) C(28) C(29) -122.5(3) 1_555 1_555 1_555 1_555 yes
C(16) C(21) C(28) C(30) 112.7(3) 1_555 1_555 1_555 1_555 yes
C(17) C(16) P(001) C(31) 150.8(2) 1_555 1_555 1_555 1_555 yes
C(17) C(16) C(21) C(20) -4.5(3) 1_555 1_555 1_555 1_555 yes
C(17) C(16) C(21) C(28) 172.9(2) 1_555 1_555 1_555 1_555 yes
C(17) C(18) C(19) C(20) -1.5(4) 1_555 1_555 1_555 1_555 yes
C(17) C(18) C(19) C(25) 174.7(3) 1_555 1_555 1_555 1_555 yes
C(18) C(17) C(16) C(21) 2.5(3) 1_555 1_555 1_555 1_555 yes
C(18) C(17) C(22) C(23) -45.5(3) 1_555 1_555 1_555 1_555 yes
C(18) C(17) C(22) C(24) 78.4(3) 1_555 1_555 1_555 1_555 yes
C(18) C(19) C(20) C(21) -0.6(4) 1_555 1_555 1_555 1_555 yes
C(18) C(19) C(25) C(26) 48.9(4) 1_555 1_555 1_555 1_555 yes
C(18) C(19) C(25) C(27) -74.7(4) 1_555 1_555 1_555 1_555 yes
C(19) C(18) C(17) C(22) -179.0(2) 1_555 1_555 1_555 1_555 yes
C(19) C(20) C(21) C(28) -174.0(3) 1_555 1_555 1_555 1_555 yes
C(20) C(19) C(25) C(26) -135.0(3) 1_555 1_555 1_555 1_555 yes
C(20) C(19) C(25) C(27) 101.4(3) 1_555 1_555 1_555 1_555 yes
C(20) C(21) C(28) C(29) 54.9(3) 1_555 1_555 1_555 1_555 yes
C(20) C(21) C(28) C(30) -69.8(3) 1_555 1_555 1_555 1_555 yes
C(21) C(16) P(001) C(31) -17.5(2) 1_555 1_555 1_555 1_555 yes
C(21) C(16) C(17) C(22) -178.0(2) 1_555 1_555 1_555 1_555 yes
C(21) C(20) C(19) C(25) -176.8(3) 1_555 1_555 1_555 1_555 yes
C(31) C(32) C(33) C(34) 2.2(5) 1_555 1_555 1_555 1_555 yes
C(31) C(32) C(37) C(38) -102.4(3) 1_555 1_555 1_555 1_555 yes
C(31) C(32) C(37) C(39) 132.7(3) 1_555 1_555 1_555 1_555 yes
C(31) C(36) C(35) C(34) 5.4(5) 1_555 1_555 1_555 1_555 yes
C(31) C(36) C(43) C(44) -120.9(3) 1_555 1_555 1_555 1_555 yes
C(31) C(36) C(43) C(45) 114.1(3) 1_555 1_555 1_555 1_555 yes
C(32) C(31) C(36) C(35) -5.8(4) 1_555 1_555 1_555 1_555 yes
C(32) C(31) C(36) C(43) 172.2(3) 1_555 1_555 1_555 1_555 yes
C(32) C(33) C(34) C(35) -2.7(5) 1_555 1_555 1_555 1_555 yes
C(32) C(33) C(34) C(40) 175.5(4) 1_555 1_555 1_555 1_555 yes
C(33) C(32) C(31) C(36) 2.1(4) 1_555 1_555 1_555 1_555 yes
C(33) C(32) C(37) C(38) 77.3(3) 1_555 1_555 1_555 1_555 yes
C(33) C(32) C(37) C(39) -47.6(4) 1_555 1_555 1_555 1_555 yes
C(33) C(34) C(35) C(36) -1.1(5) 1_555 1_555 1_555 1_555 yes
C(33) C(34) C(40) C(41) -69.9(6) 1_555 1_555 1_555 1_555 yes
C(33) C(34) C(40) C(42) 138.7(6) 1_555 1_555 1_555 1_555 yes
C(34) C(33) C(32) C(37) -177.5(3) 1_555 1_555 1_555 1_555 yes
C(34) C(35) C(36) C(43) -172.8(3) 1_555 1_555 1_555 1_555 yes
C(35) C(34) C(40) C(41) 108.2(5) 1_555 1_555 1_555 1_555 yes
C(35) C(34) C(40) C(42) -43.1(8) 1_555 1_555 1_555 1_555 yes
C(35) C(36) C(43) C(44) 57.1(3) 1_555 1_555 1_555 1_555 yes
C(35) C(36) C(43) C(45) -67.9(4) 1_555 1_555 1_555 1_555 yes
C(36) C(31) C(32) C(37) -178.2(2) 1_555 1_555 1_555 1_555 yes
C(36) C(35) C(34) C(40) -179.3(4) 1_555 1_555 1_555 1_555 yes

loop_
_cod_related_entry_id
_cod_related_entry_database
_cod_related_entry_code
1 ChemSpider 25936465
